data_7124131
loop_
_publ_author_name
'Lama, Prem'
'Hazra, Arpan'
'Barbour, Len'

_publ_section_title
;
 Accordion and layer-sliding motion to produce anomalous thermal expansion
 behaviour in 2D-coordination polymers
;
_journal_name_full 'Chemical Communications'
_journal_paper_doi 10.1039/C9CC06634A
_journal_year 2019
_chemical_formula_sum 'C21 H18 N2 O4 Zn'
_chemical_formula_weight 427.74
_space_group_crystal_system orthorhombic
_space_group_IT_number 61
_space_group_name_Hall '-P 2ac 2ab'
_space_group_name_H-M_alt 'P b c a'
_symmetry_space_group_name_Hall '-P 2ac 2ab'
_symmetry_space_group_name_H-M 'P b c a'
_atom_sites_solution_hydrogens geom
_audit_creation_method SHELXL-2016/6
_audit_update_record
;
2019-08-14 deposited with the CCDC.    2019-09-09 downloaded from the CCDC.
;
_cell_angle_alpha 90
_cell_angle_beta 90
_cell_angle_gamma 90
_cell_formula_units_Z 8
_cell_length_a 11.7422(17)
_cell_length_b 16.4398(24)
_cell_length_c 19.6352(28)
_cell_measurement_reflns_used 9983
_cell_measurement_temperature 180(2)
_cell_measurement_theta_max 26.01
_cell_measurement_theta_min 2.37
_cell_volume 3790.4(9)
_computing_cell_refinement 'Bruker SAINT'
_computing_data_collection 'Bruker APEX2'
_computing_data_reduction 'Bruker SAINT'
_computing_molecular_graphics 'Bruker SHELXTL'
_computing_publication_material 'Bruker SHELXTL'
_computing_structure_refinement 'SHELXL-2016/6 (Sheldrick, 2016)'
_computing_structure_solution 'SHELXL-2016/6 (Sheldrick, 2016)'
_diffrn_ambient_temperature 180(2)
_diffrn_measured_fraction_theta_full 0.996
_diffrn_measured_fraction_theta_max 0.996
_diffrn_measurement_device_type 'Bruker APEX-II CCD'
_diffrn_measurement_method '\f and \w scans'
_diffrn_radiation_type MoK\a
_diffrn_radiation_wavelength 0.71073
_diffrn_reflns_av_R_equivalents 0.0486
_diffrn_reflns_av_unetI/netI 0.0186
_diffrn_reflns_Laue_measured_fraction_full 0.996
_diffrn_reflns_Laue_measured_fraction_max 0.996
_diffrn_reflns_limit_h_max 13
_diffrn_reflns_limit_h_min -13
_diffrn_reflns_limit_k_max 19
_diffrn_reflns_limit_k_min -19
_diffrn_reflns_limit_l_max 23
_diffrn_reflns_limit_l_min -23
_diffrn_reflns_number 50128
_diffrn_reflns_point_group_measured_fraction_full 0.996
_diffrn_reflns_point_group_measured_fraction_max 0.996
_diffrn_reflns_theta_full 24.997
_diffrn_reflns_theta_max 24.997
_diffrn_reflns_theta_min 2.074
_exptl_absorpt_coefficient_mu 1.326
_exptl_absorpt_correction_T_max 0.886
_exptl_absorpt_correction_T_min 0.468
_exptl_absorpt_correction_type multi-scan
_exptl_absorpt_process_details SADABS
_exptl_crystal_colour colorless
_exptl_crystal_density_diffrn 1.499
_exptl_crystal_description block
_exptl_crystal_F_000 1760
_exptl_crystal_size_max 0.676
_exptl_crystal_size_mid 0.164
_exptl_crystal_size_min 0.094
_refine_diff_density_max 0.880
_refine_diff_density_min -0.755
_refine_diff_density_rms 0.072
_refine_ls_extinction_method none
_refine_ls_goodness_of_fit_ref 1.080
_refine_ls_hydrogen_treatment constr
_refine_ls_matrix_type full
_refine_ls_number_parameters 253
_refine_ls_number_reflns 3319
_refine_ls_number_restraints 0
_refine_ls_restrained_S_all 1.080
_refine_ls_R_factor_all 0.0516
_refine_ls_R_factor_gt 0.0417
_refine_ls_shift/su_max 0.001
_refine_ls_shift/su_mean 0.000
_refine_ls_structure_factor_coef Fsqd
_refine_ls_weighting_details 'w=1/[\s^2^(Fo^2^)+(0.0403P)^2^+9.9366P] where P=(Fo^2^+2Fc^2^)/3'
_refine_ls_weighting_scheme calc
_refine_ls_wR_factor_gt 0.1007
_refine_ls_wR_factor_ref 0.1104
_reflns_Friedel_coverage 0.000
_reflns_number_gt 2833
_reflns_number_total 3319
_reflns_threshold_expression 'I > 2\s(I)'
_cod_data_source_file c9cc06634a3.cif
_cod_data_source_block 1_180K
_cod_original_cell_volume 3790.37(19)
_cod_database_code 7124131
_shelx_shelxl_version_number 2016/6
_shelx_space_group_comment
;
The symmetry employed for this shelxl refinement is uniquely defined
by the following loop, which should always be used as a source of
symmetry information in preference to the above space-group names.
They are only intended as comments.
;
_shelx_estimated_absorpt_t_min 0.468
_shelx_estimated_absorpt_t_max 0.886

loop_
_space_group_symop_operation_xyz
'x, y, z'
'-x+1/2, -y, z+1/2'
'x+1/2, -y+1/2, -z'
'-x, y+1/2, -z+1/2'
'-x, -y, -z'
'x-1/2, y, -z-1/2'
'-x-1/2, y-1/2, z'
'x, -y-1/2, z-1/2'

loop_
_atom_site_label
_atom_site_type_symbol
_atom_site_fract_x
_atom_site_fract_y
_atom_site_fract_z
_atom_site_U_iso_or_equiv
_atom_site_adp_type
_atom_site_occupancy
_atom_site_site_symmetry_order
_atom_site_calc_flag
_atom_site_refinement_flags_posn
_atom_site_refinement_flags_adp
Zn1 Zn 0.03320(3) 0.11147(2) 0.37185(2) 0.02625(14) Uani 1 1 d . .
O1 O -0.0167(2) 0.15627(16) 0.46174(13) 0.0396(6) Uani 1 1 d . .
O2 O 0.1329(2) 0.23006(15) 0.43335(13) 0.0422(7) Uani 1 1 d . .
O3 O 0.0087(3) 0.32335(18) 0.78962(14) 0.0532(8) Uani 1 1 d . .
O4 O 0.1123(4) 0.4219(3) 0.7492(2) 0.1082(17) Uani 1 1 d . .
N1 N 0.1812(2) 0.04762(17) 0.39112(15) 0.0288(6) Uani 1 1 d . .
N2 N 0.9122(2) 0.02034(18) 0.36505(14) 0.0286(6) Uani 1 1 d . .
C1 C 0.0594(3) 0.2103(2) 0.47447(18) 0.0327(8) Uani 1 1 d . .
C2 C 0.0584(3) 0.2471(2) 0.54459(17) 0.0303(8) Uani 1 1 d . .
C3 C 0.1477(3) 0.2974(2) 0.56446(19) 0.0356(8) Uani 1 1 d . .
H3 H 0.207189 0.309660 0.533330 0.043 Uiso 1 1 calc R U
C4 C 0.1498(3) 0.3296(3) 0.6294(2) 0.0420(9) Uani 1 1 d . .
H4 H 0.209867 0.365089 0.642375 0.050 Uiso 1 1 calc R U
C5 C 0.0655(4) 0.3107(2) 0.67557(19) 0.0398(9) Uani 1 1 d . .
C6 C -0.0228(3) 0.2605(2) 0.65644(19) 0.0381(9) Uani 1 1 d . .
H6 H -0.080827 0.247062 0.688223 0.046 Uiso 1 1 calc R U
C7 C -0.0271(3) 0.2296(2) 0.59056(18) 0.0344(8) Uani 1 1 d . .
H7 H -0.089160 0.196178 0.577128 0.041 Uiso 1 1 calc R U
C8 C 0.0664(4) 0.3526(3) 0.7442(2) 0.0583(12) Uani 1 1 d . .
C9 C 0.2806(3) 0.0873(2) 0.3946(2) 0.0363(9) Uani 1 1 d . .
H9 H 0.280142 0.144947 0.391731 0.044 Uiso 1 1 calc R U
C10 C 0.3830(3) 0.0482(2) 0.4021(2) 0.0379(9) Uani 1 1 d . .
H10 H 0.451177 0.079147 0.404695 0.045 Uiso 1 1 calc R U
C11 C 0.3879(3) -0.0349(2) 0.40597(18) 0.0321(8) Uani 1 1 d . .
C12 C 0.2854(3) -0.0764(2) 0.4019(2) 0.0393(9) Uani 1 1 d . .
H12 H 0.283954 -0.134161 0.404168 0.047 Uiso 1 1 calc R U
C13 C 0.1855(3) -0.0333(2) 0.3945(2) 0.0362(8) Uani 1 1 d . .
H13 H 0.116023 -0.062720 0.391764 0.043 Uiso 1 1 calc R U
C14 C 0.5000(3) -0.0789(2) 0.4124(2) 0.0360(8) Uani 1 1 d . .
H14A H 0.494407 -0.119429 0.449609 0.043 Uiso 1 1 calc R U
H14B H 0.560057 -0.039396 0.424879 0.043 Uiso 1 1 calc R U
C15 C 0.5339(3) -0.1220(2) 0.3469(2) 0.0386(9) Uani 1 1 d . .
H15A H 0.535743 -0.082023 0.309233 0.046 Uiso 1 1 calc R U
H15B H 0.475781 -0.163545 0.335703 0.046 Uiso 1 1 calc R U
C16 C 0.6511(3) -0.1633(2) 0.3526(2) 0.0432(10) Uani 1 1 d . .
H16A H 0.652562 -0.198320 0.393670 0.052 Uiso 1 1 calc R U
H16B H 0.663641 -0.198400 0.312355 0.052 Uiso 1 1 calc R U
C17 C 0.7454(3) -0.1012(2) 0.35720(19) 0.0341(8) Uani 1 1 d . .
C18 C 0.7892(3) -0.0755(2) 0.41868(19) 0.0365(8) Uani 1 1 d . .
H18 H 0.762970 -0.099575 0.459780 0.044 Uiso 1 1 calc R U
C19 C 0.8704(3) -0.0153(2) 0.42105(18) 0.0329(8) Uani 1 1 d . .
H19 H 0.898090 0.001755 0.464230 0.039 Uiso 1 1 calc R U
C20 C 0.8706(3) -0.0048(3) 0.30526(19) 0.0427(9) Uani 1 1 d . .
H20 H 0.898522 0.019587 0.264709 0.051 Uiso 1 1 calc R U
C21 C 0.7890(3) -0.0646(3) 0.3000(2) 0.0450(10) Uani 1 1 d . .
H21 H 0.762643 -0.080763 0.256325 0.054 Uiso 1 1 calc R U

loop_
_atom_site_aniso_label
_atom_site_aniso_U_11
_atom_site_aniso_U_22
_atom_site_aniso_U_33
_atom_site_aniso_U_23
_atom_site_aniso_U_13
_atom_site_aniso_U_12
Zn1 0.0290(2) 0.0260(2) 0.0238(2) 0.00075(15) 0.00007(15) 0.00201(16)
O1 0.0517(17) 0.0347(14) 0.0324(14) -0.0095(11) -0.0039(12) 0.0005(13)
O2 0.0606(18) 0.0336(14) 0.0326(14) -0.0022(11) 0.0110(13) 0.0057(13)
O3 0.084(2) 0.0415(16) 0.0344(15) -0.0046(13) -0.0002(15) 0.0053(16)
O4 0.121(4) 0.121(4) 0.082(3) -0.059(3) 0.027(3) -0.058(3)
N1 0.0278(15) 0.0243(14) 0.0343(15) 0.0013(12) -0.0005(12) -0.0011(12)
N2 0.0263(15) 0.0325(15) 0.0270(14) -0.0013(12) -0.0003(12) 0.0018(12)
C1 0.047(2) 0.0211(17) 0.0300(18) -0.0008(14) -0.0064(17) 0.0107(16)
C2 0.040(2) 0.0242(17) 0.0271(17) -0.0003(14) -0.0036(15) 0.0063(15)
C3 0.0314(19) 0.037(2) 0.038(2) -0.0044(16) 0.0002(16) 0.0038(16)
C4 0.038(2) 0.050(2) 0.039(2) -0.0118(18) -0.0069(17) -0.0029(19)
C5 0.048(2) 0.037(2) 0.034(2) -0.0068(16) -0.0096(17) 0.0053(18)
C6 0.052(2) 0.0323(19) 0.0301(18) 0.0033(15) 0.0102(17) 0.0039(18)
C7 0.046(2) 0.0249(17) 0.0328(19) -0.0022(15) -0.0018(16) -0.0030(16)
C8 0.065(3) 0.065(3) 0.044(3) -0.011(2) 0.008(2) -0.006(3)
C9 0.030(2) 0.0251(18) 0.054(2) 0.0015(16) 0.0002(17) -0.0032(15)
C10 0.0247(18) 0.0320(19) 0.057(2) 0.0024(17) 0.0012(17) -0.0081(16)
C11 0.0268(18) 0.0336(19) 0.0359(19) 0.0036(16) -0.0009(15) -0.0023(15)
C12 0.031(2) 0.0235(18) 0.063(3) 0.0059(17) -0.0031(18) -0.0028(16)
C13 0.0228(18) 0.0296(19) 0.056(2) 0.0021(17) 0.0000(16) -0.0041(15)
C14 0.0238(18) 0.0345(19) 0.050(2) 0.0074(17) -0.0060(16) -0.0013(15)
C15 0.0269(19) 0.032(2) 0.057(2) -0.0011(17) -0.0060(17) -0.0041(16)
C16 0.0272(19) 0.032(2) 0.071(3) -0.0053(19) -0.0038(18) 0.0024(16)
C17 0.0259(18) 0.0285(18) 0.048(2) -0.0037(15) -0.0023(16) 0.0053(15)
C18 0.0297(19) 0.041(2) 0.039(2) 0.0113(17) -0.0018(16) 0.0002(17)
C19 0.0281(18) 0.041(2) 0.0295(18) 0.0025(15) -0.0026(15) -0.0015(16)
C20 0.043(2) 0.058(3) 0.0279(19) -0.0036(18) 0.0036(17) -0.011(2)
C21 0.041(2) 0.057(3) 0.037(2) -0.0148(19) -0.0028(17) -0.010(2)

loop_
_atom_type_symbol
_atom_type_description
_atom_type_scat_dispersion_real
_atom_type_scat_dispersion_imag
_atom_type_scat_source
C C 0.0033 0.0016 'International Tables Vol C Tables 4.2.6.8 and 6.1.1.4'
H H 0.0000 0.0000 'International Tables Vol C Tables 4.2.6.8 and 6.1.1.4'
N N 0.0061 0.0033 'International Tables Vol C Tables 4.2.6.8 and 6.1.1.4'
O O 0.0106 0.0060 'International Tables Vol C Tables 4.2.6.8 and 6.1.1.4'
Zn Zn 0.2839 1.4301 'International Tables Vol C Tables 4.2.6.8 and 6.1.1.4'

loop_
_geom_angle_atom_site_label_1
_geom_angle_atom_site_label_2
_geom_angle_atom_site_label_3
_geom_angle
_geom_angle_site_symmetry_1
_geom_angle_site_symmetry_3
O3 Zn1 O1 118.87(12) 8_565 .
O3 Zn1 N1 123.55(13) 8_565 .
O1 Zn1 N1 105.78(11) . .
O3 Zn1 N2 103.99(12) 8_565 1_455
O1 Zn1 N2 97.04(11) . 1_455
N1 Zn1 N2 102.82(11) . 1_455
C1 O1 Zn1 102.9(2) . .
C8 O3 Zn1 107.8(3) . 8_566
C13 N1 C9 116.8(3) . .
C13 N1 Zn1 123.2(2) . .
C9 N1 Zn1 119.7(2) . .
C20 N2 C19 116.9(3) . .
C20 N2 Zn1 122.1(2) . 1_655
C19 N2 Zn1 121.0(2) . 1_655
O2 C1 O1 123.0(3) . .
O2 C1 C2 120.1(3) . .
O1 C1 C2 116.8(3) . .
C7 C2 C3 119.2(3) . .
C7 C2 C1 121.3(3) . .
C3 C2 C1 119.4(3) . .
C4 C3 C2 120.0(4) . .
C4 C3 H3 120.0 . .
C2 C3 H3 120.0 . .
C5 C4 C3 120.5(4) . .
C5 C4 H4 119.7 . .
C3 C4 H4 119.7 . .
C6 C5 C4 119.8(3) . .
C6 C5 C8 121.4(4) . .
C4 C5 C8 118.5(4) . .
C5 C6 C7 120.0(4) . .
C5 C6 H6 120.0 . .
C7 C6 H6 120.0 . .
C2 C7 C6 120.4(3) . .
C2 C7 H7 119.8 . .
C6 C7 H7 119.8 . .
O3 C8 O4 122.3(4) . .
O3 C8 C5 117.9(4) . .
O4 C8 C5 118.9(4) . .
N1 C9 C10 122.8(3) . .
N1 C9 H9 118.6 . .
C10 C9 H9 118.6 . .
C11 C10 C9 120.7(3) . .
C11 C10 H10 119.7 . .
C9 C10 H10 119.7 . .
C10 C11 C12 116.8(3) . .
C10 C11 C14 121.4(3) . .
C12 C11 C14 121.8(3) . .
C13 C12 C11 119.4(3) . .
C13 C12 H12 120.3 . .
C11 C12 H12 120.3 . .
N1 C13 C12 123.5(3) . .
N1 C13 H13 118.3 . .
C12 C13 H13 118.3 . .
C11 C14 C15 112.4(3) . .
C11 C14 H14A 109.1 . .
C15 C14 H14A 109.1 . .
C11 C14 H14B 109.1 . .
C15 C14 H14B 109.1 . .
H14A C14 H14B 107.9 . .
C14 C15 C16 112.2(3) . .
C14 C15 H15A 109.2 . .
C16 C15 H15A 109.2 . .
C14 C15 H15B 109.2 . .
C16 C15 H15B 109.2 . .
H15A C15 H15B 107.9 . .
C17 C16 C15 111.2(3) . .
C17 C16 H16A 109.4 . .
C15 C16 H16A 109.4 . .
C17 C16 H16B 109.4 . .
C15 C16 H16B 109.4 . .
H16A C16 H16B 108.0 . .
C21 C17 C18 116.3(3) . .
C21 C17 C16 121.5(4) . .
C18 C17 C16 122.2(4) . .
C19 C18 C17 120.6(3) . .
C19 C18 H18 119.7 . .
C17 C18 H18 119.7 . .
N2 C19 C18 122.7(3) . .
N2 C19 H19 118.6 . .
C18 C19 H19 118.6 . .
N2 C20 C21 122.7(4) . .
N2 C20 H20 118.6 . .
C21 C20 H20 118.6 . .
C17 C21 C20 120.8(4) . .
C17 C21 H21 119.6 . .
C20 C21 H21 119.6 . .

loop_
_geom_bond_atom_site_label_1
_geom_bond_atom_site_label_2
_geom_bond_distance
_geom_bond_site_symmetry_2
Zn1 O3 1.959(3) 8_565
Zn1 O1 2.000(3) .
Zn1 N1 2.065(3) .
Zn1 N2 2.069(3) 1_455
O1 C1 1.284(4) .
O2 C1 1.226(4) .
O3 C8 1.219(6) .
O4 C8 1.265(6) .
N1 C13 1.332(5) .
N1 C9 1.338(4) .
N2 C20 1.337(5) .
N2 C19 1.339(4) .
C1 C2 1.504(5) .
C2 C7 1.380(5) .
C2 C3 1.391(5) .
C3 C4 1.381(5) .
C3 H3 0.9500 .
C4 C5 1.378(6) .
C4 H4 0.9500 .
C5 C6 1.377(6) .
C5 C8 1.513(6) .
C6 C7 1.391(5) .
C6 H6 0.9500 .
C7 H7 0.9500 .
C9 C10 1.371(5) .
C9 H9 0.9500 .
C10 C11 1.370(5) .
C10 H10 0.9500 .
C11 C12 1.387(5) .
C11 C14 1.507(5) .
C12 C13 1.379(5) .
C12 H12 0.9500 .
C13 H13 0.9500 .
C14 C15 1.522(6) .
C14 H14A 0.9900 .
C14 H14B 0.9900 .
C15 C16 1.538(5) .
C15 H15A 0.9900 .
C15 H15B 0.9900 .
C16 C17 1.510(5) .
C16 H16A 0.9900 .
C16 H16B 0.9900 .
C17 C21 1.373(6) .
C17 C18 1.378(5) .
C18 C19 1.376(5) .
C18 H18 0.9500 .
C19 H19 0.9500 .
C20 C21 1.376(5) .
C20 H20 0.9500 .
C21 H21 0.9500 .
